data_1540971
loop_
_publ_author_name
'Shimakawa, Y.'
'Kubo, Y.'
'Manako, T.'
'Nakabayashi, Y.'
'Igarashi, H.'

_publ_section_title
;
 Rietveld analysis of Tl2 Ba2 Can-1 Cun O4+2N (n= 1, 2 and 3) by powder
 X-Ray diffraction
;
_journal_name_full 'Physica C (Amsterdam)'
_journal_page_first 97
_journal_page_last 102
_journal_volume 156
_journal_year 1988
_chemical_formula_sum 'Ba1.92 Ca1.9 Cu2.91 O10 Tl2.27'
_chemical_name_systematic 'Tl2.27 Ba1.92 Ca1.9 Cu2.91 O10'
_space_group_IT_number 139
_symmetry_space_group_name_Hall '-I 4 2'
_symmetry_space_group_name_H-M 'I 4/m m m'
_cell_angle_alpha 90
_cell_angle_beta 90
_cell_angle_gamma 90
_cell_formula_units_Z 2
_cell_length_a 3.84775
_cell_length_b 3.84775
_cell_length_c 35.5859
_cell_volume 526.856
_citation_journal_id_ASTM PHYCE6
_cod_data_source_file Shimakawa_PHYCE6_1988_172.cif
_cod_data_source_block Ba1.92Ca1.9Cu2.91O10Tl2.27
_cod_original_cell_volume 526.8557
_cod_database_code 1540971

loop_
_symmetry_equiv_pos_as_xyz
x,y,z
-y,x,z
-x,-y,z
y,-x,z
x,-y,-z
y,x,-z
-x,y,-z
-y,-x,-z
-x,-y,-z
y,-x,-z
x,y,-z
-y,x,-z
-x,y,z
-y,-x,z
x,-y,z
y,x,z
x+1/2,y+1/2,z+1/2
-y+1/2,x+1/2,z+1/2
-x+1/2,-y+1/2,z+1/2
y+1/2,-x+1/2,z+1/2
x+1/2,-y+1/2,-z+1/2
y+1/2,x+1/2,-z+1/2
-x+1/2,y+1/2,-z+1/2
-y+1/2,-x+1/2,-z+1/2
-x+1/2,-y+1/2,-z+1/2
y+1/2,-x+1/2,-z+1/2
x+1/2,y+1/2,-z+1/2
-y+1/2,x+1/2,-z+1/2
-x+1/2,y+1/2,z+1/2
-y+1/2,-x+1/2,z+1/2
x+1/2,-y+1/2,z+1/2
y+1/2,x+1/2,z+1/2

loop_
_atom_site_label
_atom_site_type_symbol
_atom_site_fract_x
_atom_site_fract_y
_atom_site_fract_z
_atom_site_occupancy
_atom_site_U_iso_or_equiv
Ba1 Ba+2 0 0 0.1452 0.96 0.0
Tl4 Tl+1 0.5 0.5 0.0456 0.08 0.0
O3 O-2 0 0.5 0.088 1 0.0
O2 O-2 0 0 0.16 1 0.0
Tl1 Tl+3 0 0 0.2201 0.97 0.0
Ca2 Ca+2 0.5 0.5 0.0456 0.92 0.0
Cu2 Cu+2 0 0 0 0.97 0.0
Ca1 Ca+2 0 0 0.2201 0.03 0.0
Tl5 Tl+3 0 0 0 0.03 0.0
Cu1 Cu+2 0 0 0.0903 0.97 0.0
O1 O-2 0.5 0.5 0.22 1 0.0
O4 O-2 0 0.5 0 1 0.0
Tl2 Tl+3 0 0 0.1452 0.04 0.0
Tl3 Tl+3 0 0 0.0903 0.03 0.0
